data_7001054
loop_
_publ_author_name
'Hoshino, Manabu'
'Uekusa, Hidehiro'
'Sonoda, Shintaro'
'Otsuka, Takuhiro'
'Kaizu, Youkoh'

_publ_section_title
;
 Photocrystallographic analysis of [AuCl(PPh3)2] for elucidation of the
 crystal packing effect on the photophysical properties
;
_journal_issue 16
_journal_name_full 'Dalton Transactions'
_journal_page_first 3085
_journal_page_last 3091
_journal_paper_doi 10.1039/b820066a
_journal_year 2009
_chemical_formula_sum 'C36 H30 Au Cl P2'
_chemical_formula_weight 756.96
_chemical_name_systematic
;
?
;
_space_group_IT_number 2
_symmetry_cell_setting triclinic
_symmetry_space_group_name_Hall '-P 1'
_symmetry_space_group_name_H-M 'P -1'
_atom_sites_solution_hydrogens geom
_atom_sites_solution_primary direct
_atom_sites_solution_secondary difmap
_audit_creation_method SHELXL-97
_cell_angle_alpha 113.1231(12)
_cell_angle_beta 95.5306(10)
_cell_angle_gamma 109.5776(11)
_cell_formula_units_Z 2
_cell_length_a 10.8463(2)
_cell_length_b 11.8202(2)
_cell_length_c 14.1697(3)
_cell_measurement_temperature 156(2)
_cell_volume 1518.65(6)
_computing_cell_refinement 'HKL Research, Inc. HKL-2000'
_computing_data_collection 'Rigaku RAPID AUTO'
_computing_data_reduction 'HKL Research, Inc. HKL-2000'
_computing_molecular_graphics 'ORTEP-3 for Windows (Farrugia, 1998)'
_computing_publication_material 'SHELXL-97 (Sheldrick, 1997)'
_computing_structure_refinement 'SHELXL-97 (Sheldrick, 1997)'
_computing_structure_solution 'SIR2002 (Giacovazzo, 2003)'
_diffrn_ambient_temperature 156(2)
_diffrn_measured_fraction_theta_full 0.987
_diffrn_measured_fraction_theta_max 0.987
_diffrn_measurement_device_type 'Rigaku RAXIS-RAPID Imaging Plate'
_diffrn_measurement_method 'omega scan'
_diffrn_radiation_monochromator graphite
_diffrn_radiation_source 'Rigaku rotating anode Ultrax18'
_diffrn_radiation_type MoK\a
_diffrn_radiation_wavelength 0.71073
_diffrn_reflns_av_R_equivalents 0.021
_diffrn_reflns_av_sigmaI/netI 0.0163
_diffrn_reflns_limit_h_max 16
_diffrn_reflns_limit_h_min -16
_diffrn_reflns_limit_k_max 16
_diffrn_reflns_limit_k_min -17
_diffrn_reflns_limit_l_max 21
_diffrn_reflns_limit_l_min -21
_diffrn_reflns_number 44220
_diffrn_reflns_theta_full 32.43
_diffrn_reflns_theta_max 32.43
_diffrn_reflns_theta_min 2.05
_exptl_absorpt_coefficient_mu 5.061
_exptl_absorpt_correction_T_max 1.000
_exptl_absorpt_correction_T_min 0.748
_exptl_absorpt_correction_type empirical
_exptl_absorpt_process_details 'HKL SCALEPACK (Otwinowski & Minor, 1997)'
_exptl_crystal_colour green
_exptl_crystal_density_diffrn 1.655
_exptl_crystal_density_method 'not measured'
_exptl_crystal_description block
_exptl_crystal_F_000 744
_exptl_crystal_size_max 0.20
_exptl_crystal_size_mid 0.20
_exptl_crystal_size_min 0.20
_refine_diff_density_max 1.030
_refine_diff_density_min -0.711
_refine_diff_density_rms 0.084
_refine_ls_extinction_method none
_refine_ls_goodness_of_fit_ref 1.147
_refine_ls_hydrogen_treatment refxyz
_refine_ls_matrix_type full
_refine_ls_number_parameters 451
_refine_ls_number_reflns 10785
_refine_ls_number_restraints 0
_refine_ls_restrained_S_all 1.147
_refine_ls_R_factor_all 0.0148
_refine_ls_R_factor_gt 0.0146
_refine_ls_shift/su_max 0.002
_refine_ls_shift/su_mean 0.000
_refine_ls_structure_factor_coef Fsqd
_refine_ls_weighting_details 'calc w=1/[\s^2^(Fo^2^)+(0.0018P)^2^+1.6673P] where P=(Fo^2^+2Fc^2^)/3'
_refine_ls_weighting_scheme calc
_refine_ls_wR_factor_gt 0.0411
_refine_ls_wR_factor_ref 0.0412
_reflns_number_gt 10706
_reflns_number_total 10785
_reflns_threshold_expression >2sigma(I)
_cod_data_source_file b820066a.txt
_cod_data_source_block 156Kon
_cod_original_cell_volume 1518.65(5)
_cod_original_sg_symbol_H-M P-1
_cod_database_code 7001054

loop_
_symmetry_equiv_pos_as_xyz
'x, y, z'
'-x, -y, -z'

loop_
_atom_site_label
_atom_site_type_symbol
_atom_site_fract_x
_atom_site_fract_y
_atom_site_fract_z
_atom_site_U_iso_or_equiv
_atom_site_adp_type
_atom_site_occupancy
_atom_site_symmetry_multiplicity
_atom_site_calc_flag
_atom_site_refinement_flags
_atom_site_disorder_assembly
_atom_site_disorder_group
Au1 Au 0.211205(5) 0.245454(6) 0.275427(4) 0.01794(2) Uani 1 1 d . . .
P1 P 0.30610(4) 0.09646(4) 0.27611(3) 0.01678(6) Uani 1 1 d . . .
C111 C 0.25521(15) 0.00351(15) 0.35144(12) 0.0176(2) Uani 1 1 d . . .
C112 C 0.34107(17) -0.04296(18) 0.38999(14) 0.0237(3) Uani 1 1 d . . .
H112 H 0.430(2) -0.024(2) 0.377(2) 0.028 Uiso 1 1 d . . .
C113 C 0.29954(19) -0.11487(19) 0.44664(15) 0.0268(3) Uani 1 1 d . . .
H113 H 0.354(3) -0.148(3) 0.472(2) 0.032 Uiso 1 1 d . . .
C114 C 0.17328(18) -0.13962(18) 0.46656(14) 0.0255(3) Uani 1 1 d . . .
H114 H 0.142(3) -0.190(3) 0.504(2) 0.031 Uiso 1 1 d . . .
C115 C 0.08759(18) -0.09370(17) 0.42880(15) 0.0247(3) Uani 1 1 d . . .
H115 H -0.001(3) -0.111(2) 0.443(2) 0.030 Uiso 1 1 d . . .
C116 C 0.12840(16) -0.02165(16) 0.37187(13) 0.0207(3) Uani 1 1 d . . .
H116 H 0.071(2) 0.013(2) 0.3524(19) 0.025 Uiso 1 1 d . . .
C121 C 0.28901(16) -0.02768(16) 0.14311(12) 0.0206(3) Uani 1 1 d . . .
C122 C 0.2789(3) -0.15623(19) 0.12004(16) 0.0376(5) Uani 1 1 d . . .
H122 H 0.273(3) -0.184(3) 0.173(2) 0.045 Uiso 1 1 d . . .
C123 C 0.2731(3) -0.2445(2) 0.01795(18) 0.0468(6) Uani 1 1 d . . .
H123 H 0.261(3) -0.338(3) 0.002(3) 0.056 Uiso 1 1 d . . .
C124 C 0.2764(3) -0.2054(2) -0.06144(17) 0.0421(5) Uani 1 1 d . . .
H124 H 0.271(3) -0.266(3) -0.131(3) 0.050 Uiso 1 1 d . . .
C125 C 0.2856(3) -0.0780(3) -0.03945(18) 0.0470(6) Uani 1 1 d . . .
H125 H 0.295(3) -0.044(3) -0.089(3) 0.056 Uiso 1 1 d . . .
C126 C 0.2919(3) 0.0107(2) 0.06245(16) 0.0360(4) Uani 1 1 d . . .
H126 H 0.303(3) 0.101(3) 0.079(2) 0.043 Uiso 1 1 d . . .
C131 C 0.48769(15) 0.19045(15) 0.33302(12) 0.0186(2) Uani 1 1 d . . .
C132 C 0.58254(17) 0.15027(19) 0.28590(14) 0.0254(3) Uani 1 1 d . . .
H132 H 0.554(3) 0.070(3) 0.223(2) 0.030 Uiso 1 1 d . . .
C133 C 0.72020(18) 0.2287(2) 0.33270(15) 0.0302(4) Uani 1 1 d . . .
H133 H 0.787(3) 0.202(3) 0.303(2) 0.036 Uiso 1 1 d . . .
C134 C 0.76341(18) 0.3471(2) 0.42568(15) 0.0287(3) Uani 1 1 d . . .
H134 H 0.859(3) 0.401(3) 0.459(2) 0.034 Uiso 1 1 d . . .
C135 C 0.66951(19) 0.38765(19) 0.47354(15) 0.0286(3) Uani 1 1 d . . .
H135 H 0.693(3) 0.468(3) 0.533(2) 0.034 Uiso 1 1 d . . .
C136 C 0.53197(18) 0.30959(17) 0.42726(14) 0.0251(3) Uani 1 1 d . . .
H136 H 0.467(3) 0.338(2) 0.458(2) 0.030 Uiso 1 1 d . . .
P2 P 0.23108(4) 0.39018(4) 0.20035(3) 0.01828(7) Uani 1 1 d . . .
C211 C 0.39818(15) 0.52847(16) 0.26040(12) 0.0201(3) Uani 1 1 d . . .
C212 C 0.50583(19) 0.5033(2) 0.29577(18) 0.0313(4) Uani 1 1 d . . .
H212 H 0.491(3) 0.417(3) 0.285(2) 0.038 Uiso 1 1 d . . .
C213 C 0.6340(2) 0.6071(2) 0.34739(19) 0.0367(4) Uani 1 1 d . . .
H213 H 0.708(3) 0.590(3) 0.373(2) 0.044 Uiso 1 1 d . . .
C214 C 0.65598(19) 0.7358(2) 0.36287(16) 0.0336(4) Uani 1 1 d . . .
H214 H 0.742(3) 0.803(3) 0.397(2) 0.040 Uiso 1 1 d . . .
C215 C 0.5514(2) 0.76137(19) 0.32717(18) 0.0342(4) Uani 1 1 d . . .
H215 H 0.566(3) 0.850(3) 0.338(2) 0.041 Uiso 1 1 d . . .
C216 C 0.42195(18) 0.65859(18) 0.27670(16) 0.0280(3) Uani 1 1 d . . .
H216 H 0.349(3) 0.678(3) 0.255(2) 0.034 Uiso 1 1 d . . .
C221 C 0.11160(16) 0.46781(16) 0.20665(13) 0.0200(3) Uani 1 1 d . . .
C222 C 0.09336(19) 0.52440(19) 0.13938(15) 0.0271(3) Uani 1 1 d . . .
H222 H 0.145(3) 0.518(3) 0.086(2) 0.033 Uiso 1 1 d . . .
C223 C 0.0047(2) 0.5873(2) 0.14937(16) 0.0305(4) Uani 1 1 d . . .
H223 H -0.007(3) 0.624(3) 0.103(2) 0.037 Uiso 1 1 d . . .
C224 C -0.0670(2) 0.59311(19) 0.22574(16) 0.0298(3) Uani 1 1 d . . .
H224 H -0.129(3) 0.633(3) 0.231(2) 0.036 Uiso 1 1 d . . .
C225 C -0.0501(2) 0.5368(2) 0.29256(16) 0.0299(3) Uani 1 1 d . . .
H225 H -0.101(3) 0.542(3) 0.345(2) 0.036 Uiso 1 1 d . . .
C226 C 0.03862(17) 0.47370(18) 0.28274(14) 0.0237(3) Uani 1 1 d . . .
H226 H 0.050(2) 0.436(2) 0.327(2) 0.028 Uiso 1 1 d . . .
C231 C 0.22075(17) 0.30709(17) 0.05961(13) 0.0228(3) Uani 1 1 d . . .
C232 C 0.3242(3) 0.3491(3) 0.01524(18) 0.0469(6) Uani 1 1 d . . .
H232 H 0.399(3) 0.421(3) 0.053(3) 0.056 Uiso 1 1 d . . .
C233 C 0.3127(3) 0.2760(3) -0.0920(2) 0.0620(9) Uani 1 1 d . . .
H233 H 0.384(4) 0.302(4) -0.122(3) 0.074 Uiso 1 1 d . . .
C234 C 0.1998(3) 0.1600(3) -0.15513(17) 0.0456(6) Uani 1 1 d . . .
H234 H 0.194(3) 0.108(3) -0.229(3) 0.055 Uiso 1 1 d . . .
C235 C 0.0956(2) 0.1179(3) -0.11194(17) 0.0408(5) Uani 1 1 d . . .
H235 H 0.016(3) 0.036(3) -0.155(2) 0.049 Uiso 1 1 d . . .
C236 C 0.1057(2) 0.1907(2) -0.00511(16) 0.0343(4) Uani 1 1 d . . .
H236 H 0.036(3) 0.160(3) 0.027(2) 0.041 Uiso 1 1 d . . .
Cl1 Cl 0.06783(5) 0.26588(5) 0.40797(4) 0.02851(8) Uani 1 1 d . . .

loop_
_atom_site_aniso_label
_atom_site_aniso_U_11
_atom_site_aniso_U_22
_atom_site_aniso_U_33
_atom_site_aniso_U_23
_atom_site_aniso_U_13
_atom_site_aniso_U_12
Au1 0.01701(3) 0.01899(3) 0.01975(3) 0.01078(2) 0.00486(2) 0.00708(2)
P1 0.01756(15) 0.01837(16) 0.01708(15) 0.00987(13) 0.00591(12) 0.00778(13)
C111 0.0185(6) 0.0183(6) 0.0176(6) 0.0095(5) 0.0059(5) 0.0074(5)
C112 0.0223(7) 0.0283(7) 0.0295(8) 0.0187(6) 0.0106(6) 0.0129(6)
C113 0.0285(8) 0.0312(8) 0.0314(8) 0.0220(7) 0.0100(7) 0.0145(7)
C114 0.0296(8) 0.0260(7) 0.0267(8) 0.0176(6) 0.0107(6) 0.0101(6)
C115 0.0249(7) 0.0232(7) 0.0307(8) 0.0152(6) 0.0145(6) 0.0096(6)
C116 0.0193(6) 0.0200(6) 0.0258(7) 0.0123(6) 0.0085(5) 0.0085(5)
C121 0.0202(6) 0.0226(7) 0.0178(6) 0.0088(5) 0.0056(5) 0.0076(5)
C122 0.0621(14) 0.0208(8) 0.0248(8) 0.0095(7) 0.0145(9) 0.0114(8)
C123 0.0764(17) 0.0214(8) 0.0304(10) 0.0057(7) 0.0184(11) 0.0121(10)
C124 0.0565(14) 0.0344(10) 0.0223(8) 0.0038(7) 0.0131(9) 0.0137(9)
C125 0.0794(18) 0.0529(14) 0.0248(9) 0.0211(9) 0.0244(11) 0.0383(13)
C126 0.0589(13) 0.0402(10) 0.0242(8) 0.0185(8) 0.0180(8) 0.0311(10)
C131 0.0179(6) 0.0199(6) 0.0193(6) 0.0107(5) 0.0053(5) 0.0068(5)
C132 0.0209(7) 0.0302(8) 0.0230(7) 0.0097(6) 0.0076(6) 0.0103(6)
C133 0.0206(7) 0.0417(10) 0.0292(8) 0.0171(8) 0.0101(6) 0.0115(7)
C134 0.0209(7) 0.0342(9) 0.0288(8) 0.0193(7) 0.0024(6) 0.0038(6)
C135 0.0281(8) 0.0253(8) 0.0240(7) 0.0096(6) 0.0000(6) 0.0051(6)
C136 0.0251(7) 0.0237(7) 0.0226(7) 0.0079(6) 0.0054(6) 0.0089(6)
P2 0.01862(16) 0.02056(16) 0.01935(16) 0.01182(14) 0.00592(13) 0.00861(13)
C211 0.0181(6) 0.0239(7) 0.0187(6) 0.0107(5) 0.0046(5) 0.0079(5)
C212 0.0227(7) 0.0356(9) 0.0443(10) 0.0260(8) 0.0096(7) 0.0121(7)
C213 0.0201(8) 0.0483(12) 0.0457(11) 0.0275(10) 0.0072(7) 0.0114(8)
C214 0.0210(7) 0.0365(10) 0.0303(9) 0.0096(7) 0.0066(6) 0.0035(7)
C215 0.0275(8) 0.0218(8) 0.0407(10) 0.0060(7) 0.0084(7) 0.0054(6)
C216 0.0233(7) 0.0227(7) 0.0336(9) 0.0098(6) 0.0047(6) 0.0085(6)
C221 0.0193(6) 0.0208(6) 0.0221(7) 0.0120(5) 0.0046(5) 0.0082(5)
C222 0.0300(8) 0.0336(8) 0.0272(8) 0.0202(7) 0.0084(6) 0.0159(7)
C223 0.0351(9) 0.0324(9) 0.0314(9) 0.0197(7) 0.0042(7) 0.0172(7)
C224 0.0300(8) 0.0282(8) 0.0353(9) 0.0144(7) 0.0061(7) 0.0172(7)
C225 0.0325(9) 0.0347(9) 0.0340(9) 0.0194(8) 0.0135(7) 0.0210(7)
C226 0.0257(7) 0.0277(7) 0.0252(7) 0.0161(6) 0.0083(6) 0.0139(6)
C231 0.0248(7) 0.0246(7) 0.0200(7) 0.0110(6) 0.0064(5) 0.0098(6)
C232 0.0395(11) 0.0465(12) 0.0267(9) 0.0063(9) 0.0153(8) -0.0037(9)
C233 0.0515(15) 0.0730(19) 0.0290(11) 0.0083(11) 0.0223(10) 0.0030(13)
C234 0.0464(12) 0.0563(14) 0.0210(8) 0.0082(9) 0.0069(8) 0.0177(11)
C235 0.0385(11) 0.0425(11) 0.0240(9) 0.0080(8) -0.0006(8) 0.0076(9)
C236 0.0294(9) 0.0389(10) 0.0250(8) 0.0128(7) 0.0053(7) 0.0057(7)
Cl1 0.03100(19) 0.0343(2) 0.0380(2) 0.02491(18) 0.02249(17) 0.01957(17)

loop_
_atom_type_symbol
_atom_type_description
_atom_type_scat_dispersion_real
_atom_type_scat_dispersion_imag
_atom_type_scat_source
C C 0.0033 0.0016 'International Tables Vol C Tables 4.2.6.8 and 6.1.1.4'
H H 0.0000 0.0000 'International Tables Vol C Tables 4.2.6.8 and 6.1.1.4'
P P 0.1023 0.0942 'International Tables Vol C Tables 4.2.6.8 and 6.1.1.4'
Cl Cl 0.1484 0.1585 'International Tables Vol C Tables 4.2.6.8 and 6.1.1.4'
Au Au -2.0133 8.8022 'International Tables Vol C Tables 4.2.6.8 and 6.1.1.4'

loop_
_geom_angle_atom_site_label_1
_geom_angle_atom_site_label_2
_geom_angle_atom_site_label_3
_geom_angle
_geom_angle_site_symmetry_1
_geom_angle_site_symmetry_3
_geom_angle_publ_flag
P2 Au1 P1 136.711(14) . . ?
P2 Au1 Cl1 114.193(14) . . ?
P1 Au1 Cl1 108.738(14) . . ?
P2 Au1 Au1 80.119(10) . 2 ?
P1 Au1 Au1 89.576(10) . 2 ?
Cl1 Au1 Au1 111.437(12) . 2 ?
C111 P1 C131 103.99(7) . . ?
C111 P1 C121 106.12(7) . . ?
C131 P1 C121 104.35(7) . . ?
C111 P1 Au1 119.46(5) . . ?
C131 P1 Au1 108.41(5) . . ?
C121 P1 Au1 113.13(6) . . ?
C116 C111 C112 119.21(14) . . ?
C116 C111 P1 119.49(12) . . ?
C112 C111 P1 121.30(11) . . ?
C113 C112 C111 120.30(15) . . ?
C113 C112 H112 120.4(15) . . ?
C111 C112 H112 119.3(15) . . ?
C114 C113 C112 120.17(16) . . ?
C114 C113 H113 118.1(16) . . ?
C112 C113 H113 121.7(16) . . ?
C113 C114 C115 119.91(15) . . ?
C113 C114 H114 122.0(15) . . ?
C115 C114 H114 118.1(15) . . ?
C114 C115 C116 120.28(15) . . ?
C114 C115 H115 119.6(15) . . ?
C116 C115 H115 120.1(15) . . ?
C115 C116 C111 120.12(15) . . ?
C115 C116 H116 117.8(15) . . ?
C111 C116 H116 122.0(15) . . ?
C126 C121 C122 118.72(16) . . ?
C126 C121 P1 118.10(14) . . ?
C122 C121 P1 123.13(13) . . ?
C121 C122 C123 120.56(19) . . ?
C121 C122 H122 119.3(18) . . ?
C123 C122 H122 120.1(18) . . ?
C124 C123 C122 120.3(2) . . ?
C124 C123 H123 120.3(19) . . ?
C122 C123 H123 119.3(19) . . ?
C123 C124 C125 119.58(19) . . ?
C123 C124 H124 120.3(19) . . ?
C125 C124 H124 120.1(19) . . ?
C124 C125 C126 120.4(2) . . ?
C124 C125 H125 123(2) . . ?
C126 C125 H125 116(2) . . ?
C121 C126 C125 120.5(2) . . ?
C121 C126 H126 118.5(17) . . ?
C125 C126 H126 121.0(17) . . ?
C132 C131 C136 119.58(15) . . ?
C132 C131 P1 123.10(12) . . ?
C136 C131 P1 117.31(12) . . ?
C133 C132 C131 120.05(16) . . ?
C133 C132 H132 119.4(15) . . ?
C131 C132 H132 120.6(15) . . ?
C134 C133 C132 120.08(17) . . ?
C134 C133 H133 118.3(16) . . ?
C132 C133 H133 121.6(16) . . ?
C133 C134 C135 120.26(16) . . ?
C133 C134 H134 120.2(16) . . ?
C135 C134 H134 119.5(16) . . ?
C136 C135 C134 119.88(17) . . ?
C136 C135 H135 116.6(16) . . ?
C134 C135 H135 123.4(16) . . ?
C135 C136 C131 120.15(16) . . ?
C135 C136 H136 120.4(15) . . ?
C131 C136 H136 119.4(15) . . ?
C221 P2 C231 104.44(8) . . ?
C221 P2 C211 105.74(7) . . ?
C231 P2 C211 105.48(7) . . ?
C221 P2 Au1 119.50(5) . . ?
C231 P2 Au1 111.13(6) . . ?
C211 P2 Au1 109.54(5) . . ?
C216 C211 C212 118.76(16) . . ?
C216 C211 P2 123.10(13) . . ?
C212 C211 P2 118.08(13) . . ?
C213 C212 C211 120.37(19) . . ?
C213 C212 H212 120.3(17) . . ?
C211 C212 H212 119.4(17) . . ?
C214 C213 C212 120.16(19) . . ?
C214 C213 H213 119.6(17) . . ?
C212 C213 H213 120.2(17) . . ?
C215 C214 C213 119.99(18) . . ?
C215 C214 H214 121.1(18) . . ?
C213 C214 H214 118.9(18) . . ?
C214 C215 C216 120.40(19) . . ?
C214 C215 H215 120.5(17) . . ?
C216 C215 H215 119.1(17) . . ?
C211 C216 C215 120.31(18) . . ?
C211 C216 H216 120.1(16) . . ?
C215 C216 H216 119.6(16) . . ?
C226 C221 C222 119.35(15) . . ?
C226 C221 P2 118.68(12) . . ?
C222 C221 P2 121.96(13) . . ?
C223 C222 C221 120.21(17) . . ?
C223 C222 H222 122.1(16) . . ?
C221 C222 H222 117.7(16) . . ?
C222 C223 C224 119.96(17) . . ?
C222 C223 H223 118.9(17) . . ?
C224 C223 H223 121.1(17) . . ?
C225 C224 C223 120.30(17) . . ?
C225 C224 H224 120.0(17) . . ?
C223 C224 H224 119.7(17) . . ?
C224 C225 C226 119.88(18) . . ?
C224 C225 H225 118.9(16) . . ?
C226 C225 H225 121.2(16) . . ?
C225 C226 C221 120.30(16) . . ?
C225 C226 H226 120.2(15) . . ?
C221 C226 H226 119.5(15) . . ?
C232 C231 C236 118.64(17) . . ?
C232 C231 P2 123.46(14) . . ?
C236 C231 P2 117.79(13) . . ?
C231 C232 C233 120.4(2) . . ?
C231 C232 H232 122(2) . . ?
C233 C232 H232 118(2) . . ?
C234 C233 C232 120.7(2) . . ?
C234 C233 H233 118(2) . . ?
C232 C233 H233 121(2) . . ?
C233 C234 C235 119.4(2) . . ?
C233 C234 H234 120.1(19) . . ?
C235 C234 H234 120.5(19) . . ?
C234 C235 C236 120.4(2) . . ?
C234 C235 H235 120.3(18) . . ?
C236 C235 H235 119.3(18) . . ?
C235 C236 C231 120.49(19) . . ?
C235 C236 H236 121.1(17) . . ?
C231 C236 H236 118.3(17) . . ?

loop_
_geom_bond_atom_site_label_1
_geom_bond_atom_site_label_2
_geom_bond_distance
_geom_bond_site_symmetry_2
_geom_bond_publ_flag
Au1 P2 2.3089(4) . ?
Au1 P1 2.3211(4) . ?
Au1 Cl1 2.5420(4) . ?
Au1 Au1 7.4366(2) 2 ?
P1 C111 1.8109(15) . ?
P1 C131 1.8132(15) . ?
P1 C121 1.8214(16) . ?
C111 C116 1.391(2) . ?
C111 C112 1.396(2) . ?
C112 C113 1.385(2) . ?
C112 H112 0.97(2) . ?
C113 C114 1.383(2) . ?
C113 H113 0.92(3) . ?
C114 C115 1.384(3) . ?
C114 H114 0.95(3) . ?
C115 C116 1.388(2) . ?
C115 H115 0.97(2) . ?
C116 H116 0.92(2) . ?
C121 C126 1.385(2) . ?
C121 C122 1.385(3) . ?
C122 C123 1.392(3) . ?
C122 H122 0.94(3) . ?
C123 C124 1.373(3) . ?
C123 H123 0.99(3) . ?
C124 C125 1.378(4) . ?
C124 H124 0.94(3) . ?
C125 C126 1.390(3) . ?
C125 H125 0.93(3) . ?
C126 H126 0.96(3) . ?
C131 C132 1.393(2) . ?
C131 C136 1.394(2) . ?
C132 C133 1.388(2) . ?
C132 H132 0.94(3) . ?
C133 C134 1.381(3) . ?
C133 H133 0.96(3) . ?
C134 C135 1.390(3) . ?
C134 H134 0.97(3) . ?
C135 C136 1.386(2) . ?
C135 H135 0.92(3) . ?
C136 H136 0.95(3) . ?
P2 C221 1.8123(16) . ?
P2 C231 1.8164(17) . ?
P2 C211 1.8182(16) . ?
C211 C216 1.389(2) . ?
C211 C212 1.393(2) . ?
C212 C213 1.389(3) . ?
C212 H212 0.92(3) . ?
C213 C214 1.380(3) . ?
C213 H213 0.97(3) . ?
C214 C215 1.369(3) . ?
C214 H214 0.92(3) . ?
C215 C216 1.392(3) . ?
C215 H215 0.95(3) . ?
C216 H216 0.95(3) . ?
C221 C226 1.392(2) . ?
C221 C222 1.396(2) . ?
C222 C223 1.386(3) . ?
C222 H222 0.98(3) . ?
C223 C224 1.386(3) . ?
C223 H223 0.93(3) . ?
C224 C225 1.384(3) . ?
C224 H224 0.93(3) . ?
C225 C226 1.389(2) . ?
C225 H225 0.96(3) . ?
C226 H226 0.93(3) . ?
C231 C232 1.382(3) . ?
C231 C236 1.389(3) . ?
C232 C233 1.391(3) . ?
C232 H232 0.88(3) . ?
C233 C234 1.371(4) . ?
C233 H233 0.94(4) . ?
C234 C235 1.376(3) . ?
C234 H234 0.97(3) . ?
C235 C236 1.388(3) . ?
C235 H235 0.96(3) . ?
C236 H236 0.96(3) . ?

loop_
_geom_hbond_atom_site_label_D
_geom_hbond_atom_site_label_H
_geom_hbond_atom_site_label_A
_geom_hbond_distance_DH
_geom_hbond_distance_HA
_geom_hbond_distance_DA
_geom_hbond_angle_DHA
_geom_hbond_site_symmetry_A
C114 H114 Cl1 0.95(3) 2.75(2) 3.5486(17) 142(2) 2_556
C116 H116 Cl1 0.92(2) 2.80(2) 3.5270(16) 137.3(18) .
C226 H226 Cl1 0.93(3) 2.72(3) 3.6221(17) 165(2) .

loop_
_geom_torsion_atom_site_label_1
_geom_torsion_atom_site_label_2
_geom_torsion_atom_site_label_3
_geom_torsion_atom_site_label_4
_geom_torsion
_geom_torsion_site_symmetry_1
_geom_torsion_site_symmetry_2
_geom_torsion_site_symmetry_3
_geom_torsion_site_symmetry_4
_geom_torsion_publ_flag
P2 Au1 P1 C111 179.55(6) . . . . ?
Cl1 Au1 P1 C111 7.14(6) . . . . ?
Au1 Au1 P1 C111 -105.41(6) 2 . . . ?
P2 Au1 P1 C131 60.81(6) . . . . ?
Cl1 Au1 P1 C131 -111.60(5) . . . . ?
Au1 Au1 P1 C131 135.85(5) 2 . . . ?
P2 Au1 P1 C121 -54.42(6) . . . . ?
Cl1 Au1 P1 C121 133.17(6) . . . . ?
Au1 Au1 P1 C121 20.62(6) 2 . . . ?
C131 P1 C111 C116 146.58(13) . . . . ?
C121 P1 C111 C116 -103.67(13) . . . . ?
Au1 P1 C111 C116 25.61(15) . . . . ?
C131 P1 C111 C112 -33.09(15) . . . . ?
C121 P1 C111 C112 76.66(15) . . . . ?
Au1 P1 C111 C112 -154.07(12) . . . . ?
C116 C111 C112 C113 0.9(3) . . . . ?
P1 C111 C112 C113 -179.44(14) . . . . ?
C111 C112 C113 C114 -0.8(3) . . . . ?
C112 C113 C114 C115 0.7(3) . . . . ?
C113 C114 C115 C116 -0.7(3) . . . . ?
C114 C115 C116 C111 0.7(3) . . . . ?
C112 C111 C116 C115 -0.8(2) . . . . ?
P1 C111 C116 C115 179.49(13) . . . . ?
C111 P1 C121 C126 165.72(15) . . . . ?
C131 P1 C121 C126 -84.78(17) . . . . ?
Au1 P1 C121 C126 32.85(17) . . . . ?
C111 P1 C121 C122 -16.96(19) . . . . ?
C131 P1 C121 C122 92.54(18) . . . . ?
Au1 P1 C121 C122 -149.83(16) . . . . ?
C126 C121 C122 C123 0.7(3) . . . . ?
P1 C121 C122 C123 -176.6(2) . . . . ?
C121 C122 C123 C124 -0.5(4) . . . . ?
C122 C123 C124 C125 0.0(4) . . . . ?
C123 C124 C125 C126 0.2(4) . . . . ?
C122 C121 C126 C125 -0.4(3) . . . . ?
P1 C121 C126 C125 177.0(2) . . . . ?
C124 C125 C126 C121 0.0(4) . . . . ?
C111 P1 C131 C132 100.25(15) . . . . ?
C121 P1 C131 C132 -10.80(16) . . . . ?
Au1 P1 C131 C132 -131.63(13) . . . . ?
C111 P1 C131 C136 -81.07(14) . . . . ?
C121 P1 C131 C136 167.88(13) . . . . ?
Au1 P1 C131 C136 47.05(14) . . . . ?
C136 C131 C132 C133 0.0(3) . . . . ?
P1 C131 C132 C133 178.62(14) . . . . ?
C131 C132 C133 C134 -0.4(3) . . . . ?
C132 C133 C134 C135 0.8(3) . . . . ?
C133 C134 C135 C136 -0.6(3) . . . . ?
C134 C135 C136 C131 0.2(3) . . . . ?
C132 C131 C136 C135 0.2(3) . . . . ?
P1 C131 C136 C135 -178.55(14) . . . . ?
P1 Au1 P2 C221 169.96(6) . . . . ?
Cl1 Au1 P2 C221 -17.92(6) . . . . ?
Au1 Au1 P2 C221 91.26(6) 2 . . . ?
P1 Au1 P2 C231 48.23(6) . . . . ?
Cl1 Au1 P2 C231 -139.65(6) . . . . ?
Au1 Au1 P2 C231 -30.48(6) 2 . . . ?
P1 Au1 P2 C211 -67.93(6) . . . . ?
Cl1 Au1 P2 C211 104.19(6) . . . . ?
Au1 Au1 P2 C211 -146.64(6) 2 . . . ?
C221 P2 C211 C216 -16.25(17) . . . . ?
C231 P2 C211 C216 94.05(16) . . . . ?
Au1 P2 C211 C216 -146.26(14) . . . . ?
C221 P2 C211 C212 160.84(14) . . . . ?
C231 P2 C211 C212 -88.86(15) . . . . ?
Au1 P2 C211 C212 30.83(15) . . . . ?
C216 C211 C212 C213 0.7(3) . . . . ?
P2 C211 C212 C213 -176.50(16) . . . . ?
C211 C212 C213 C214 -0.8(3) . . . . ?
C212 C213 C214 C215 -0.1(3) . . . . ?
C213 C214 C215 C216 1.0(3) . . . . ?
C212 C211 C216 C215 0.2(3) . . . . ?
P2 C211 C216 C215 177.30(15) . . . . ?
C214 C215 C216 C211 -1.1(3) . . . . ?
C231 P2 C221 C226 144.83(14) . . . . ?
C211 P2 C221 C226 -104.13(14) . . . . ?
Au1 P2 C221 C226 19.84(15) . . . . ?
C231 P2 C221 C222 -36.75(16) . . . . ?
C211 P2 C221 C222 74.28(16) . . . . ?
Au1 P2 C221 C222 -161.75(12) . . . . ?
C226 C221 C222 C223 0.8(3) . . . . ?
P2 C221 C222 C223 -177.56(15) . . . . ?
C221 C222 C223 C224 -0.6(3) . . . . ?
C222 C223 C224 C225 0.3(3) . . . . ?
C223 C224 C225 C226 -0.3(3) . . . . ?
C224 C225 C226 C221 0.6(3) . . . . ?
C222 C221 C226 C225 -0.8(3) . . . . ?
P2 C221 C226 C225 177.61(14) . . . . ?
C221 P2 C231 C232 110.8(2) . . . . ?
C211 P2 C231 C232 -0.4(2) . . . . ?
Au1 P2 C231 C232 -119.1(2) . . . . ?
C221 P2 C231 C236 -73.12(17) . . . . ?
C211 P2 C231 C236 175.67(16) . . . . ?
Au1 P2 C231 C236 57.03(17) . . . . ?
C236 C231 C232 C233 0.0(4) . . . . ?
P2 C231 C232 C233 176.1(3) . . . . ?
C231 C232 C233 C234 -1.0(5) . . . . ?
C232 C233 C234 C235 1.6(5) . . . . ?
C233 C234 C235 C236 -1.2(5) . . . . ?
C234 C235 C236 C231 0.2(4) . . . . ?
C232 C231 C236 C235 0.4(3) . . . . ?
P2 C231 C236 C235 -175.89(19) . . . . ?
